data_4501424
loop_
_publ_author_name
'Chen, Kai'
'Feng, Xing'
'Liang, Li-Li'
'Zhang, Yun-Qian'
'Zhu, Qian-Jiang'
'Xue, Sai-Feng'
'Tao, Zhu'

_publ_section_title
;
 Coordination and Supramolecular Self-Assemblies of Alkali and Alkaline
 Earth Metal Ions to Cucurbit[5]uril in the Presence of Nitrophenol
;
_journal_issue 12
_journal_name_full 'Crystal Growth &amp; Design'
_journal_page_first 5712
_journal_paper_doi 10.1021/cg201272e
_journal_volume 11
_journal_year 2011
_chemical_formula_moiety 'C30 H38 N20 O14 Sr, 4(C6 H5 N O3), 2Cl, 8(H2 O)'
_chemical_formula_sum 'C54 H74 Cl2 N24 O34 Sr'
_chemical_formula_weight 1761.89
_chemical_name_systematic
;
 ?
;
_space_group_IT_number 14
_symmetry_cell_setting monoclinic
_symmetry_space_group_name_Hall '-P 2yn'
_symmetry_space_group_name_H-M 'P 1 21/n 1'
_atom_sites_solution_hydrogens geom
_atom_sites_solution_primary direct
_atom_sites_solution_secondary difmap
_audit_creation_method SHELXL-97
_cell_angle_alpha 90.00
_cell_angle_beta 105.313(2)
_cell_angle_gamma 90.00
_cell_formula_units_Z 4
_cell_length_a 21.546(4)
_cell_length_b 11.056(2)
_cell_length_c 30.688(6)
_cell_measurement_temperature 223(2)
_cell_volume 7051(2)
_computing_structure_refinement 'SHELXL-97 (Sheldrick, 1997)'
_diffrn_ambient_temperature 223(2)
_diffrn_measured_fraction_theta_full 0.985
_diffrn_measured_fraction_theta_max 0.985
_diffrn_measurement_device_type 'Bruker CCD Area Detector'
_diffrn_measurement_method '\f and \w scan'
_diffrn_radiation_monochromator graphite
_diffrn_radiation_source 'fine-focus sealed tube'
_diffrn_radiation_type MoK\a
_diffrn_radiation_wavelength 0.71073
_diffrn_reflns_av_R_equivalents 0.0664
_diffrn_reflns_av_sigmaI/netI 0.0745
_diffrn_reflns_limit_h_max 25
_diffrn_reflns_limit_h_min -25
_diffrn_reflns_limit_k_max 12
_diffrn_reflns_limit_k_min -13
_diffrn_reflns_limit_l_max 36
_diffrn_reflns_limit_l_min -35
_diffrn_reflns_number 46094
_diffrn_reflns_theta_full 25.00
_diffrn_reflns_theta_max 25.00
_diffrn_reflns_theta_min 1.04
_exptl_absorpt_coefficient_mu 0.953
_exptl_absorpt_correction_T_max 0.8861
_exptl_absorpt_correction_T_min 0.8106
_exptl_absorpt_correction_type multi-scan
_exptl_absorpt_process_details 'SADABS (Bruker, 2008)'
_exptl_crystal_colour colorless
_exptl_crystal_density_diffrn 1.660
_exptl_crystal_density_method 'not measured'
_exptl_crystal_description prism
_exptl_crystal_F_000 3640
_exptl_crystal_size_max 0.23
_exptl_crystal_size_mid 0.18
_exptl_crystal_size_min 0.13
_platon_squeeze_details
;
;
_refine_diff_density_max 0.921
_refine_diff_density_min -0.533
_refine_diff_density_rms 0.092
_refine_ls_extinction_method none
_refine_ls_goodness_of_fit_ref 1.010
_refine_ls_hydrogen_treatment constr
_refine_ls_matrix_type full
_refine_ls_number_parameters 1012
_refine_ls_number_reflns 12233
_refine_ls_number_restraints 0
_refine_ls_restrained_S_all 1.010
_refine_ls_R_factor_all 0.0929
_refine_ls_R_factor_gt 0.0567
_refine_ls_shift/su_max 0.024
_refine_ls_shift/su_mean 0.000
_refine_ls_structure_factor_coef Fsqd
_refine_ls_weighting_details 'calc w=1/[\s^2^(Fo^2^)+(0.0903P)^2^+0.0000P] where P=(Fo^2^+2Fc^2^)/3'
_refine_ls_weighting_scheme calc
_refine_ls_wR_factor_gt 0.1481
_refine_ls_wR_factor_ref 0.1642
_reflns_number_gt 7740
_reflns_number_total 12233
_reflns_threshold_expression >2sigma(I)
_cod_data_source_file cg201272e_si_002.cif
_cod_data_source_block complex06
_cod_original_sg_symbol_H-M 'P 21/n'
_cod_database_code 4501424

loop_
_symmetry_equiv_pos_as_xyz
'x, y, z'
'-x+1/2, y+1/2, -z+1/2'
'-x, -y, -z'
'x-1/2, -y-1/2, z-1/2'

loop_
_atom_site_label
_atom_site_type_symbol
_atom_site_fract_x
_atom_site_fract_y
_atom_site_fract_z
_atom_site_U_iso_or_equiv
_atom_site_adp_type
_atom_site_occupancy
_atom_site_symmetry_multiplicity
_atom_site_calc_flag
_atom_site_refinement_flags
O1W O 0.73636(17) -0.6328(3) 0.56809(12) 0.0527(9) Uani 1 1 d .
O2W O 0.63959(16) -1.2651(3) 0.49575(12) 0.0545(9) Uani 1 1 d .
O3W O 0.72040(19) -0.8720(3) 0.55728(14) 0.0700(11) Uani 1 1 d .
O4W O 0.6829(2) -1.2981(3) 0.59238(13) 0.0737(12) Uani 1 1 d .
O5W O 0.7860(2) -1.2787(3) 0.5348(2) 0.1003(18) Uani 1 1 d .
O7W O 0.7870(3) -1.3156(5) 0.6716(3) 0.187(4) Uani 1 1 d .
O9W O 0.8866(5) -1.3054(6) 0.6200(4) 0.313(8) Uani 1 1 d .
Sr1 Sr 0.71190(2) -1.11197(4) 0.548926(14) 0.03262(14) Uani 1 1 d .
Cl1 Cl 1.07468(17) -0.8706(3) 0.61208(13) 0.0887(11) Uani 0.50 1 d P
Cl2 Cl 1.2864(2) -1.2739(4) 0.68970(15) 0.1117(14) Uani 0.50 1 d P
Cl3 Cl 1.15098(19) -1.2456(4) 0.64204(14) 0.0968(12) Uani 0.50 1 d P
Cl4 Cl 0.94073(17) -0.7668(4) 0.88518(13) 0.0937(11) Uani 0.50 1 d P
C1 C 0.6771(2) -0.9249(4) 0.44629(14) 0.0303(10) Uani 1 1 d .
C2 C 0.63330(19) -0.7383(4) 0.41851(14) 0.0307(10) Uani 1 1 d .
H2 H 0.6037 -0.7292 0.3880 0.037 Uiso 1 1 calc R
C3 C 0.7049(2) -0.7424(4) 0.41665(15) 0.0324(10) Uani 1 1 d .
H3 H 0.7090 -0.7277 0.3857 0.039 Uiso 1 1 calc R
C4 C 0.6894(2) -0.5801(4) 0.46129(14) 0.0302(10) Uani 1 1 d .
C5 C 0.7880(2) -0.9108(4) 0.43979(15) 0.0339(11) Uani 1 1 d .
H5A H 0.8064 -0.8821 0.4157 0.041 Uiso 1 1 calc R
H5B H 0.7862 -0.9993 0.4382 0.041 Uiso 1 1 calc R
C6 C 0.79958(19) -0.6038(4) 0.45288(14) 0.0321(10) Uani 1 1 d .
H6A H 0.8121 -0.6205 0.4250 0.039 Uiso 1 1 calc R
H6B H 0.8004 -0.5159 0.4571 0.039 Uiso 1 1 calc R
C7 C 0.8433(2) -0.9504(4) 0.51921(15) 0.0308(10) Uani 1 1 d .
C8 C 0.8747(2) -0.7749(4) 0.48866(15) 0.0311(10) Uani 1 1 d .
H8 H 0.9005 -0.7780 0.4663 0.037 Uiso 1 1 calc R
C9 C 0.9173(2) -0.7928(4) 0.53762(15) 0.0314(10) Uani 1 1 d .
H9 H 0.9635 -0.7985 0.5387 0.038 Uiso 1 1 calc R
C10 C 0.86365(19) -0.6060(4) 0.53194(15) 0.0309(10) Uani 1 1 d .
C11 C 0.9186(2) -0.9627(4) 0.59420(14) 0.0313(10) Uani 1 1 d .
H11A H 0.9650 -0.9478 0.6042 0.038 Uiso 1 1 calc R
H11B H 0.9122 -1.0502 0.5903 0.038 Uiso 1 1 calc R
C12 C 0.9348(2) -0.6564(4) 0.60689(15) 0.0343(10) Uani 1 1 d .
H12A H 0.9377 -0.5682 0.6100 0.041 Uiso 1 1 calc R
H12B H 0.9788 -0.6882 0.6143 0.041 Uiso 1 1 calc R
C13 C 0.8417(2) -0.9844(4) 0.63993(15) 0.0315(10) Uani 1 1 d .
C14 C 0.91331(19) -0.8232(4) 0.65939(14) 0.0297(10) Uani 1 1 d .
H14 H 0.9590 -0.8350 0.6759 0.036 Uiso 1 1 calc R
C15 C 0.86959(19) -0.8244(4) 0.69146(14) 0.0305(10) Uani 1 1 d .
H15 H 0.8949 -0.8324 0.7233 0.037 Uiso 1 1 calc R
C16 C 0.8589(2) -0.6396(4) 0.65431(15) 0.0329(10) Uani 1 1 d .
C17 C 0.77997(19) -0.9725(4) 0.69739(15) 0.0333(10) Uani 1 1 d .
H17A H 0.7754 -1.0602 0.6932 0.040 Uiso 1 1 calc R
H17B H 0.7938 -0.9565 0.7299 0.040 Uiso 1 1 calc R
C18 C 0.7918(2) -0.6652(4) 0.70770(15) 0.0358(11) Uani 1 1 d .
H18A H 0.8039 -0.6988 0.7383 0.043 Uiso 1 1 calc R
H18B H 0.7953 -0.5770 0.7103 0.043 Uiso 1 1 calc R
C19 C 0.6735(2) -0.9664(4) 0.64403(15) 0.0326(10) Uani 1 1 d .
C20 C 0.69536(19) -0.8065(4) 0.69532(15) 0.0313(10) Uani 1 1 d .
H20 H 0.6958 -0.8134 0.7276 0.038 Uiso 1 1 calc R
C21 C 0.6254(2) -0.7928(4) 0.66424(14) 0.0324(10) Uani 1 1 d .
H21 H 0.5930 -0.7941 0.6819 0.039 Uiso 1 1 calc R
C22 C 0.6846(2) -0.6214(4) 0.65692(15) 0.0334(10) Uani 1 1 d .
C23 C 0.56128(19) -0.9309(4) 0.60260(14) 0.0325(10) Uani 1 1 d .
H23A H 0.5247 -0.9088 0.6144 0.039 Uiso 1 1 calc R
H23B H 0.5607 -1.0190 0.5988 0.039 Uiso 1 1 calc R
C24 C 0.5703(2) -0.6218(4) 0.61410(15) 0.0343(10) Uani 1 1 d .
H24A H 0.5751 -0.5338 0.6173 0.041 Uiso 1 1 calc R
H24B H 0.5326 -0.6453 0.6244 0.041 Uiso 1 1 calc R
C25 C 0.56981(18) -0.9302(4) 0.52484(15) 0.0292(10) Uani 1 1 d .
C26 C 0.5218(2) -0.7587(4) 0.54605(15) 0.0342(11) Uani 1 1 d .
H26 H 0.4776 -0.7573 0.5497 0.041 Uiso 1 1 calc R
C27 C 0.52244(19) -0.7480(4) 0.49581(14) 0.0282(10) Uani 1 1 d .
H27 H 0.4783 -0.7418 0.4757 0.034 Uiso 1 1 calc R
C28 C 0.5773(2) -0.5826(4) 0.53594(16) 0.0339(11) Uani 1 1 d .
C29 C 0.56390(19) -0.8937(4) 0.44527(14) 0.0311(10) Uani 1 1 d .
H29A H 0.5286 -0.8616 0.4210 0.037 Uiso 1 1 calc R
H29B H 0.5622 -0.9821 0.4432 0.037 Uiso 1 1 calc R
C30 C 0.5722(2) -0.5875(4) 0.45537(15) 0.0332(10) Uani 1 1 d .
H30A H 0.5756 -0.4994 0.4588 0.040 Uiso 1 1 calc R
H30B H 0.5358 -0.6048 0.4293 0.040 Uiso 1 1 calc R
N1 N 0.62429(16) -0.8526(3) 0.43841(12) 0.0319(8) Uani 1 1 d .
N2 N 0.72395(16) -0.8650(3) 0.43196(11) 0.0293(8) Uani 1 1 d .
N3 N 0.63126(16) -0.6339(3) 0.44631(12) 0.0336(9) Uani 1 1 d .
N4 N 0.73390(16) -0.6466(3) 0.44734(12) 0.0307(8) Uani 1 1 d .
N5 N 0.83016(16) -0.8751(3) 0.48311(12) 0.0312(8) Uani 1 1 d .
N6 N 0.89314(16) -0.9045(3) 0.55143(12) 0.0315(8) Uani 1 1 d .
N7 N 0.84626(16) -0.6570(3) 0.48991(12) 0.0309(8) Uani 1 1 d .
N8 N 0.90335(16) -0.6859(3) 0.56064(12) 0.0325(8) Uani 1 1 d .
N9 N 0.88960(16) -0.9224(3) 0.62874(12) 0.0306(8) Uani 1 1 d .
N10 N 0.82948(16) -0.9296(3) 0.67673(12) 0.0338(9) Uani 1 1 d .
N11 N 0.90243(16) -0.7037(3) 0.63897(12) 0.0330(9) Uani 1 1 d .
N12 N 0.83686(17) -0.7087(3) 0.68338(12) 0.0349(9) Uani 1 1 d .
N13 N 0.71803(17) -0.9161(3) 0.67876(13) 0.0365(9) Uani 1 1 d .
N14 N 0.61958(16) -0.8971(3) 0.63492(12) 0.0317(8) Uani 1 1 d .
N15 N 0.72559(16) -0.6968(3) 0.68634(12) 0.0343(9) Uani 1 1 d .
N16 N 0.62679(16) -0.6791(3) 0.64267(12) 0.0321(8) Uani 1 1 d .
N17 N 0.55318(17) -0.8747(3) 0.55890(12) 0.0335(9) Uani 1 1 d .
N18 N 0.55417(16) -0.8581(3) 0.48760(12) 0.0313(8) Uani 1 1 d .
N19 N 0.55915(16) -0.6536(3) 0.56688(12) 0.0342(9) Uani 1 1 d .
N20 N 0.55919(17) -0.6381(3) 0.49491(12) 0.0331(9) Uani 1 1 d .
O1 O 0.68180(13) -1.0273(3) 0.46201(10) 0.0347(7) Uani 1 1 d .
O2 O 0.81527(14) -1.0446(3) 0.52213(10) 0.0382(7) Uani 1 1 d .
O3 O 0.81511(14) -1.0741(3) 0.62070(10) 0.0374(7) Uani 1 1 d .
O4 O 0.67931(14) -1.0592(3) 0.62354(10) 0.0394(8) Uani 1 1 d .
O5 O 0.59394(14) -1.0309(3) 0.52619(10) 0.0364(7) Uani 1 1 d .
O6 O 0.70048(14) -0.4876(3) 0.48360(11) 0.0384(8) Uani 1 1 d .
O7 O 0.84899(14) -0.5056(3) 0.54219(10) 0.0375(8) Uani 1 1 d .
O8 O 0.84216(14) -0.5356(3) 0.64333(11) 0.0427(8) Uani 1 1 d .
O9 O 0.69662(15) -0.5206(3) 0.64577(12) 0.0473(9) Uani 1 1 d .
O10 O 0.60450(16) -0.4853(3) 0.54358(11) 0.0463(8) Uani 1 1 d .
C31 C 1.0760(2) -1.0390(4) 0.70128(16) 0.0377(11) Uani 1 1 d .
C32 C 1.0249(2) -1.1153(4) 0.68124(17) 0.0410(11) Uani 1 1 d .
H32 H 1.0250 -1.1565 0.6545 0.049 Uiso 1 1 calc R
C33 C 0.9748(2) -1.1307(4) 0.69992(18) 0.0463(13) Uani 1 1 d .
H33 H 0.9412 -1.1838 0.6864 0.056 Uiso 1 1 calc R
C34 C 0.9733(2) -1.0686(5) 0.73871(17) 0.0421(12) Uani 1 1 d .
C35 C 1.0225(2) -0.9889(5) 0.75887(17) 0.0469(13) Uani 1 1 d .
H35 H 1.0208 -0.9442 0.7846 0.056 Uiso 1 1 calc R
C36 C 1.0738(2) -0.9770(4) 0.74031(17) 0.0459(12) Uani 1 1 d .
H36 H 1.1081 -0.9259 0.7543 0.055 Uiso 1 1 calc R
C37 C 1.0575(2) -0.5145(4) 0.68940(16) 0.0411(12) Uani 1 1 d .
C38 C 1.0742(3) -0.6174(5) 0.71508(17) 0.0521(14) Uani 1 1 d .
H38 H 1.1085 -0.6657 0.7117 0.063 Uiso 1 1 calc R
C39 C 1.0406(3) -0.6498(5) 0.7457(2) 0.0699(18) Uani 1 1 d .
H39 H 1.0522 -0.7192 0.7637 0.084 Uiso 1 1 calc R
C40 C 0.9895(3) -0.5785(6) 0.74961(19) 0.0589(16) Uani 1 1 d .
C41 C 0.9728(3) -0.4767(6) 0.72369(19) 0.0577(15) Uani 1 1 d .
H41 H 0.9381 -0.4285 0.7267 0.069 Uiso 1 1 calc R
C42 C 1.0060(2) -0.4461(5) 0.69407(17) 0.0509(13) Uani 1 1 d .
H42 H 0.9941 -0.3767 0.6761 0.061 Uiso 1 1 calc R
C43 C 1.3043(2) -1.1461(4) 0.87229(17) 0.0442(12) Uani 1 1 d .
C44 C 1.2797(2) -1.2283(4) 0.89761(17) 0.0486(13) Uani 1 1 d .
H44 H 1.3064 -1.2900 0.9133 0.058 Uiso 1 1 calc R
C45 C 1.2171(2) -1.2215(5) 0.90023(17) 0.0492(13) Uani 1 1 d .
H45 H 1.2008 -1.2789 0.9169 0.059 Uiso 1 1 calc R
C46 C 1.1785(2) -1.1289(4) 0.87784(15) 0.0427(12) Uani 1 1 d .
C47 C 1.2010(2) -1.0447(4) 0.85302(16) 0.0437(12) Uani 1 1 d .
H47 H 1.1742 -0.9818 0.8384 0.052 Uiso 1 1 calc R
C48 C 1.2629(2) -1.0531(4) 0.84978(16) 0.0442(12) Uani 1 1 d .
H48 H 1.2782 -0.9963 0.8323 0.053 Uiso 1 1 calc R
C49 C 1.2343(2) -1.3817(4) 0.78663(16) 0.0444(12) Uani 1 1 d .
C50 C 1.2230(2) -1.4754(5) 0.81282(17) 0.0464(13) Uani 1 1 d .
H50 H 1.2542 -1.5361 0.8224 0.056 Uiso 1 1 calc R
C51 C 1.1664(2) -1.4807(5) 0.82491(17) 0.0474(13) Uani 1 1 d .
H51 H 1.1581 -1.5449 0.8426 0.057 Uiso 1 1 calc R
C52 C 1.1214(2) -1.3894(4) 0.81053(15) 0.0372(11) Uani 1 1 d .
C53 C 1.1318(2) -1.2978(4) 0.78350(16) 0.0426(12) Uani 1 1 d .
H53 H 1.1003 -1.2380 0.7733 0.051 Uiso 1 1 calc R
C54 C 1.1886(2) -1.2937(5) 0.77144(17) 0.0466(13) Uani 1 1 d .
H54 H 1.1964 -1.2310 0.7529 0.056 Uiso 1 1 calc R
N21 N 0.9213(2) -1.0857(5) 0.75847(18) 0.0576(12) Uani 1 1 d .
N22 N 0.9531(3) -0.6159(6) 0.7810(2) 0.091(2) Uani 1 1 d .
N23 N 1.1135(2) -1.1204(5) 0.88085(15) 0.0535(11) Uani 1 1 d .
N24 N 1.0634(2) -1.3915(4) 0.82482(14) 0.0486(11) Uani 1 1 d .
O11 O 1.12505(15) -1.0280(3) 0.68349(12) 0.0503(9) Uani 1 1 d .
H11 H 1.1243 -0.9599 0.6719 0.075 Uiso 1 1 calc R
O12 O 0.88373(18) -1.1668(4) 0.74509(14) 0.0740(12) Uani 1 1 d .
O13 O 0.9149(2) -1.0141(5) 0.78801(16) 0.0822(14) Uani 1 1 d .
O14 O 1.08828(18) -0.4813(3) 0.65903(12) 0.0556(10) Uani 1 1 d .
H14A H 1.1073 -0.5406 0.6521 0.083 Uiso 1 1 calc R
O15 O 0.9670(4) -0.7116(6) 0.8013(2) 0.156(3) Uani 1 1 d .
O16 O 0.9095(2) -0.5471(5) 0.78577(17) 0.1075(19) Uani 1 1 d .
O17 O 1.36376(16) -1.1522(3) 0.87044(13) 0.0567(10) Uani 1 1 d .
H17 H 1.3778 -1.2214 0.8774 0.085 Uiso 1 1 calc R
O18 O 1.09255(18) -1.2015(4) 0.90135(13) 0.0740(12) Uani 1 1 d .
O19 O 1.08009(19) -1.0335(4) 0.86330(14) 0.0728(12) Uani 1 1 d .
O20 O 1.29137(16) -1.3731(3) 0.77506(13) 0.0659(11) Uani 1 1 d .
H20A H 1.3147 -1.4313 0.7859 0.099 Uiso 1 1 calc R
O21 O 1.05524(19) -1.4748(4) 0.84925(14) 0.0749(12) Uani 1 1 d .
O22 O 1.02358(17) -1.3115(4) 0.81208(13) 0.0631(10) Uani 1 1 d .

loop_
_atom_site_aniso_label
_atom_site_aniso_U_11
_atom_site_aniso_U_22
_atom_site_aniso_U_33
_atom_site_aniso_U_23
_atom_site_aniso_U_13
_atom_site_aniso_U_12
O1W 0.059(2) 0.038(2) 0.058(2) -0.0055(17) 0.0105(18) -0.0044(16)
O2W 0.055(2) 0.0347(19) 0.065(2) -0.0154(17) -0.0004(18) -0.0010(16)
O3W 0.081(3) 0.036(2) 0.092(3) -0.009(2) 0.022(2) -0.0082(19)
O4W 0.116(3) 0.038(2) 0.066(3) 0.0098(19) 0.021(2) -0.016(2)
O5W 0.084(3) 0.029(2) 0.210(6) -0.005(3) 0.077(3) 0.008(2)
O7W 0.163(6) 0.063(4) 0.261(9) -0.027(5) -0.072(6) 0.005(4)
O9W 0.256(10) 0.090(5) 0.430(16) 0.010(7) -0.197(11) -0.014(6)
Sr1 0.0364(2) 0.0224(2) 0.0393(3) -0.00212(19) 0.01045(19) -0.00319(18)
Cl1 0.076(2) 0.099(3) 0.090(3) 0.012(2) 0.0197(19) -0.0140(19)
Cl2 0.142(4) 0.093(3) 0.115(3) 0.000(2) 0.062(3) 0.000(3)
Cl3 0.106(3) 0.099(3) 0.100(3) 0.002(2) 0.053(2) 0.010(2)
Cl4 0.083(2) 0.112(3) 0.081(3) -0.001(2) 0.014(2) -0.005(2)
C1 0.039(3) 0.028(2) 0.025(2) -0.0072(19) 0.009(2) -0.005(2)
C2 0.029(2) 0.035(3) 0.026(2) 0.001(2) 0.0038(19) 0.0022(19)
C3 0.041(3) 0.030(2) 0.027(2) -0.0016(19) 0.010(2) -0.004(2)
C4 0.034(2) 0.026(2) 0.029(2) 0.006(2) 0.004(2) 0.0035(19)
C5 0.042(3) 0.028(2) 0.037(3) -0.005(2) 0.022(2) 0.001(2)
C6 0.037(3) 0.025(2) 0.039(3) 0.004(2) 0.018(2) -0.0036(19)
C7 0.031(2) 0.026(2) 0.040(3) -0.003(2) 0.017(2) 0.004(2)
C8 0.035(2) 0.028(2) 0.035(3) -0.003(2) 0.019(2) -0.0005(19)
C9 0.031(2) 0.022(2) 0.045(3) 0.001(2) 0.017(2) -0.0003(18)
C10 0.023(2) 0.028(2) 0.045(3) 0.001(2) 0.015(2) -0.0051(19)
C11 0.034(2) 0.026(2) 0.035(3) 0.000(2) 0.011(2) 0.0058(19)
C12 0.033(2) 0.030(2) 0.039(3) -0.003(2) 0.009(2) -0.0048(19)
C13 0.032(2) 0.030(3) 0.030(3) 0.004(2) 0.004(2) 0.005(2)
C14 0.021(2) 0.030(2) 0.033(3) 0.001(2) -0.0016(18) -0.0019(18)
C15 0.025(2) 0.036(3) 0.029(2) -0.002(2) 0.0039(19) -0.0022(19)
C16 0.027(2) 0.030(3) 0.039(3) -0.006(2) 0.003(2) -0.0058(19)
C17 0.034(2) 0.034(2) 0.034(3) 0.005(2) 0.013(2) 0.000(2)
C18 0.034(3) 0.038(3) 0.037(3) -0.011(2) 0.012(2) -0.004(2)
C19 0.040(3) 0.030(3) 0.031(3) -0.001(2) 0.014(2) -0.006(2)
C20 0.030(2) 0.034(2) 0.032(3) -0.006(2) 0.013(2) -0.0042(19)
C21 0.036(2) 0.033(2) 0.033(3) -0.010(2) 0.017(2) -0.007(2)
C22 0.026(2) 0.033(3) 0.044(3) -0.003(2) 0.014(2) 0.005(2)
C23 0.029(2) 0.029(2) 0.042(3) -0.004(2) 0.012(2) -0.0121(19)
C24 0.033(2) 0.028(2) 0.041(3) -0.011(2) 0.010(2) 0.003(2)
C25 0.019(2) 0.026(2) 0.042(3) -0.006(2) 0.007(2) -0.0084(18)
C26 0.022(2) 0.036(3) 0.041(3) -0.005(2) 0.003(2) -0.0030(19)
C27 0.023(2) 0.030(2) 0.029(2) -0.0041(19) 0.0031(18) -0.0021(18)
C28 0.026(2) 0.030(3) 0.046(3) -0.004(2) 0.009(2) 0.0028(19)
C29 0.029(2) 0.029(2) 0.033(3) -0.003(2) 0.0036(19) -0.0029(19)
C30 0.032(2) 0.029(2) 0.037(3) -0.002(2) 0.006(2) 0.0031(19)
N1 0.0278(19) 0.0264(19) 0.041(2) 0.0013(16) 0.0090(17) 0.0016(15)
N2 0.034(2) 0.0232(19) 0.032(2) 0.0008(16) 0.0119(16) 0.0029(15)
N3 0.029(2) 0.0246(19) 0.045(2) -0.0069(17) 0.0063(17) 0.0058(16)
N4 0.030(2) 0.0276(19) 0.036(2) -0.0041(16) 0.0116(16) 0.0001(15)
N5 0.035(2) 0.028(2) 0.031(2) -0.0009(17) 0.0095(17) -0.0046(16)
N6 0.034(2) 0.028(2) 0.032(2) 0.0021(17) 0.0086(17) -0.0011(16)
N7 0.036(2) 0.0240(19) 0.032(2) 0.0004(16) 0.0092(17) -0.0001(16)
N8 0.031(2) 0.026(2) 0.039(2) -0.0043(17) 0.0053(17) 0.0003(16)
N9 0.0303(19) 0.029(2) 0.034(2) -0.0022(16) 0.0114(17) -0.0026(15)
N10 0.037(2) 0.032(2) 0.033(2) -0.0021(17) 0.0108(17) -0.0042(17)
N11 0.032(2) 0.0272(19) 0.042(2) -0.0018(17) 0.0140(18) 0.0005(16)
N12 0.037(2) 0.032(2) 0.038(2) -0.0057(18) 0.0133(18) 0.0030(17)
N13 0.030(2) 0.034(2) 0.042(2) -0.0088(18) 0.0044(18) -0.0017(17)
N14 0.030(2) 0.034(2) 0.031(2) -0.0046(17) 0.0071(16) -0.0045(17)
N15 0.027(2) 0.033(2) 0.042(2) -0.0044(18) 0.0076(17) -0.0063(16)
N16 0.029(2) 0.030(2) 0.038(2) -0.0004(17) 0.0089(17) 0.0001(16)
N17 0.035(2) 0.029(2) 0.036(2) -0.0053(17) 0.0102(17) -0.0008(16)
N18 0.032(2) 0.031(2) 0.031(2) -0.0023(17) 0.0090(16) 0.0004(16)
N19 0.034(2) 0.029(2) 0.039(2) -0.0095(17) 0.0102(17) -0.0058(16)
N20 0.036(2) 0.028(2) 0.033(2) 0.0004(16) 0.0043(17) -0.0019(16)
O1 0.0401(18) 0.0252(17) 0.0391(19) 0.0016(14) 0.0107(15) 0.0005(13)
O2 0.0411(18) 0.0269(17) 0.047(2) 0.0029(15) 0.0124(15) -0.0064(14)
O3 0.0423(18) 0.0285(17) 0.044(2) -0.0053(15) 0.0154(15) -0.0065(14)
O4 0.0418(18) 0.0313(17) 0.047(2) -0.0086(16) 0.0160(15) -0.0032(14)
O5 0.0384(17) 0.0259(17) 0.045(2) -0.0027(14) 0.0116(15) -0.0008(14)
O6 0.0382(18) 0.0271(17) 0.050(2) -0.0089(15) 0.0113(15) 0.0000(14)
O7 0.0390(18) 0.0266(17) 0.047(2) -0.0023(14) 0.0122(15) 0.0051(14)
O8 0.0405(19) 0.0329(19) 0.055(2) -0.0006(16) 0.0134(16) 0.0068(15)
O9 0.0406(19) 0.0312(18) 0.069(2) 0.0035(17) 0.0130(17) -0.0070(15)
O10 0.055(2) 0.0273(18) 0.057(2) -0.0086(16) 0.0157(17) -0.0128(16)
C31 0.026(2) 0.042(3) 0.045(3) 0.011(2) 0.009(2) 0.007(2)
C32 0.036(3) 0.042(3) 0.043(3) -0.001(2) 0.006(2) 0.000(2)
C33 0.033(3) 0.040(3) 0.063(4) 0.011(3) 0.007(2) -0.001(2)
C34 0.035(3) 0.049(3) 0.042(3) 0.019(3) 0.010(2) 0.006(2)
C35 0.050(3) 0.051(3) 0.040(3) 0.007(2) 0.012(3) 0.003(3)
C36 0.039(3) 0.050(3) 0.047(3) 0.004(3) 0.008(2) -0.006(2)
C37 0.050(3) 0.041(3) 0.033(3) -0.009(2) 0.013(2) -0.003(2)
C38 0.067(4) 0.055(3) 0.039(3) 0.004(3) 0.024(3) 0.018(3)
C39 0.116(5) 0.044(3) 0.059(4) -0.002(3) 0.037(4) -0.002(3)
C40 0.073(4) 0.061(4) 0.055(4) -0.029(3) 0.039(3) -0.026(3)
C41 0.046(3) 0.068(4) 0.058(4) -0.032(3) 0.012(3) -0.006(3)
C42 0.054(3) 0.057(3) 0.042(3) -0.011(3) 0.012(3) 0.007(3)
C43 0.052(3) 0.041(3) 0.045(3) -0.008(2) 0.023(3) -0.006(2)
C44 0.054(3) 0.042(3) 0.055(3) 0.010(3) 0.023(3) 0.002(2)
C45 0.057(3) 0.051(3) 0.046(3) 0.003(3) 0.025(3) -0.006(3)
C46 0.049(3) 0.051(3) 0.029(3) -0.009(2) 0.012(2) -0.007(2)
C47 0.049(3) 0.039(3) 0.041(3) -0.003(2) 0.007(2) -0.001(2)
C48 0.062(3) 0.034(3) 0.038(3) 0.004(2) 0.016(3) -0.009(2)
C49 0.034(3) 0.055(3) 0.044(3) 0.008(3) 0.011(2) 0.002(2)
C50 0.036(3) 0.054(3) 0.053(3) 0.009(3) 0.018(2) 0.015(2)
C51 0.050(3) 0.050(3) 0.043(3) 0.011(2) 0.014(3) -0.002(3)
C52 0.029(2) 0.052(3) 0.029(3) -0.007(2) 0.005(2) 0.000(2)
C53 0.038(3) 0.049(3) 0.039(3) 0.005(2) 0.007(2) 0.007(2)
C54 0.039(3) 0.052(3) 0.052(3) 0.011(3) 0.016(2) 0.005(2)
N21 0.039(3) 0.075(4) 0.059(3) 0.026(3) 0.011(2) 0.002(3)
N22 0.118(5) 0.090(5) 0.090(5) -0.046(4) 0.069(4) -0.041(4)
N23 0.044(3) 0.076(3) 0.039(3) -0.009(2) 0.007(2) -0.001(3)
N24 0.042(3) 0.065(3) 0.039(3) -0.003(2) 0.012(2) 0.001(2)
O11 0.045(2) 0.051(2) 0.060(2) 0.0066(18) 0.0213(18) -0.0029(17)
O12 0.047(2) 0.091(3) 0.085(3) 0.038(3) 0.019(2) -0.011(2)
O13 0.074(3) 0.117(4) 0.069(3) 0.023(3) 0.042(3) 0.008(3)
O14 0.073(3) 0.048(2) 0.055(2) 0.0025(19) 0.034(2) 0.0081(19)
O15 0.290(9) 0.084(4) 0.159(6) -0.007(4) 0.173(7) -0.037(5)
O16 0.091(4) 0.148(5) 0.103(4) -0.063(4) 0.060(3) -0.049(3)
O17 0.054(2) 0.053(2) 0.073(3) 0.009(2) 0.034(2) 0.0092(18)
O18 0.052(2) 0.116(4) 0.056(3) 0.017(3) 0.017(2) -0.017(2)
O19 0.060(3) 0.091(3) 0.065(3) -0.004(2) 0.012(2) 0.017(2)
O20 0.045(2) 0.083(3) 0.079(3) 0.025(2) 0.033(2) 0.0158(19)
O21 0.067(3) 0.098(3) 0.072(3) 0.017(3) 0.038(2) 0.002(2)
O22 0.043(2) 0.084(3) 0.063(3) -0.010(2) 0.0167(19) 0.012(2)

loop_
_atom_type_symbol
_atom_type_description
_atom_type_scat_dispersion_real
_atom_type_scat_dispersion_imag
_atom_type_scat_source
C C 0.0033 0.0016 'International Tables Vol C Tables 4.2.6.8 and 6.1.1.4'
H H 0.0000 0.0000 'International Tables Vol C Tables 4.2.6.8 and 6.1.1.4'
N N 0.0061 0.0033 'International Tables Vol C Tables 4.2.6.8 and 6.1.1.4'
O O 0.0106 0.0060 'International Tables Vol C Tables 4.2.6.8 and 6.1.1.4'
Cl Cl 0.1484 0.1585 'International Tables Vol C Tables 4.2.6.8 and 6.1.1.4'
Sr Sr -1.5307 3.2498 'International Tables Vol C Tables 4.2.6.8 and 6.1.1.4'

loop_
_geom_angle_atom_site_label_1
_geom_angle_atom_site_label_2
_geom_angle_atom_site_label_3
_geom_angle
O5W Sr1 O2W 73.62(13)
O5W Sr1 O5 144.32(13)
O2W Sr1 O5 70.88(10)
O5W Sr1 O4W 76.24(14)
O2W Sr1 O4W 67.64(12)
O5 Sr1 O4W 93.42(12)
O5W Sr1 O4 129.10(15)
O2W Sr1 O4 116.22(11)
O5 Sr1 O4 72.05(9)
O4W Sr1 O4 64.92(11)
O5W Sr1 O3W 134.87(12)
O2W Sr1 O3W 136.93(11)
O5 Sr1 O3W 73.83(10)
O4W Sr1 O3W 138.85(13)
O4 Sr1 O3W 73.93(11)
O5W Sr1 O2 62.60(11)
O2W Sr1 O2 113.72(11)
O5 Sr1 O2 130.77(9)
O4W Sr1 O2 134.90(12)
O4 Sr1 O2 129.85(9)
O3W Sr1 O2 73.20(10)
O5W Sr1 O3 80.43(14)
O2W Sr1 O3 147.64(10)
O5 Sr1 O3 133.97(9)
O4W Sr1 O3 87.85(11)
O4 Sr1 O3 67.03(9)
O3W Sr1 O3 75.41(11)
O2 Sr1 O3 68.70(9)
O5W Sr1 O1 94.59(14)
O2W Sr1 O1 70.07(10)
O5 Sr1 O1 70.05(9)
O4W Sr1 O1 137.62(11)
O4 Sr1 O1 136.29(9)
O3W Sr1 O1 75.29(11)
O2 Sr1 O1 66.90(9)
O3 Sr1 O1 132.02(9)
O1 C1 N1 126.4(4)
O1 C1 N2 125.4(4)
N1 C1 N2 108.2(4)
N1 C2 N3 115.0(3)
N1 C2 C3 103.7(3)
N3 C2 C3 103.3(3)
N1 C2 H2 111.4
N3 C2 H2 111.4
C3 C2 H2 111.4
N4 C3 N2 115.7(3)
N4 C3 C2 102.6(3)
N2 C3 C2 102.3(3)
N4 C3 H3 111.8
N2 C3 H3 111.8
C2 C3 H3 111.8
O6 C4 N3 125.9(4)
O6 C4 N4 125.4(4)
N3 C4 N4 108.7(4)
N2 C5 N5 113.6(3)
N2 C5 H5A 108.8
N5 C5 H5A 108.8
N2 C5 H5B 108.8
N5 C5 H5B 108.8
H5A C5 H5B 107.7
N7 C6 N4 114.6(3)
N7 C6 H6A 108.6
N4 C6 H6A 108.6
N7 C6 H6B 108.6
N4 C6 H6B 108.6
H6A C6 H6B 107.6
O2 C7 N6 125.5(4)
O2 C7 N5 125.8(4)
N6 C7 N5 108.7(4)
N7 C8 N5 114.9(3)
N7 C8 C9 103.6(3)
N5 C8 C9 102.7(3)
N7 C8 H8 111.6
N5 C8 H8 111.6
C9 C8 H8 111.6
N6 C9 N8 114.6(3)
N6 C9 C8 103.1(3)
N8 C9 C8 102.9(3)
N6 C9 H9 111.9
N8 C9 H9 111.9
C8 C9 H9 111.9
O7 C10 N7 126.5(4)
O7 C10 N8 125.4(4)
N7 C10 N8 108.0(4)
N6 C11 N9 113.6(3)
N6 C11 H11A 108.9
N9 C11 H11A 108.9
N6 C11 H11B 108.9
N9 C11 H11B 108.9
H11A C11 H11B 107.7
N8 C12 N11 113.7(3)
N8 C12 H12A 108.8
N11 C12 H12A 108.8
N8 C12 H12B 108.8
N11 C12 H12B 108.8
H12A C12 H12B 107.7
O3 C13 N9 125.6(4)
O3 C13 N10 126.4(4)
N9 C13 N10 108.1(4)
N9 C14 N11 114.8(3)
N9 C14 C15 103.9(3)
N11 C14 C15 103.2(3)
N9 C14 H14 111.5
N11 C14 H14 111.5
C15 C14 H14 111.5
N10 C15 N12 115.6(3)
N10 C15 C14 102.9(3)
N12 C15 C14 103.7(3)
N10 C15 H15 111.3
N12 C15 H15 111.3
C14 C15 H15 111.3
O8 C16 N12 125.7(4)
O8 C16 N11 125.1(4)
N12 C16 N11 109.2(4)
N13 C17 N10 113.1(3)
N13 C17 H17A 109.0
N10 C17 H17A 109.0
N13 C17 H17B 109.0
N10 C17 H17B 109.0
H17A C17 H17B 107.8
N15 C18 N12 113.6(3)
N15 C18 H18A 108.9
N12 C18 H18A 108.9
N15 C18 H18B 108.9
N12 C18 H18B 108.9
H18A C18 H18B 107.7
O4 C19 N13 126.9(4)
O4 C19 N14 124.4(4)
N13 C19 N14 108.7(4)
N15 C20 N13 115.3(3)
N15 C20 C21 102.4(3)
N13 C20 C21 103.1(3)
N15 C20 H20 111.8
N13 C20 H20 111.8
C21 C20 H20 111.8
N16 C21 N14 115.0(3)
N16 C21 C20 103.5(3)
N14 C21 C20 102.4(3)
N16 C21 H21 111.8
N14 C21 H21 111.8
C20 C21 H21 111.8
O9 C22 N16 125.7(4)
O9 C22 N15 126.6(4)
N16 C22 N15 107.6(4)
N14 C23 N17 113.6(3)
N14 C23 H23A 108.9
N17 C23 H23A 108.9
N14 C23 H23B 108.9
N17 C23 H23B 108.9
H23A C23 H23B 107.7
N16 C24 N19 113.0(3)
N16 C24 H24A 109.0
N19 C24 H24A 109.0
N16 C24 H24B 109.0
N19 C24 H24B 109.0
H24A C24 H24B 107.8
O5 C25 N17 126.1(4)
O5 C25 N18 124.7(4)
N17 C25 N18 109.2(4)
N17 C26 N19 114.9(3)
N17 C26 C27 102.2(3)
N19 C26 C27 103.1(3)
N17 C26 H26 112.0
N19 C26 H26 112.0
C27 C26 H26 112.0
N18 C27 N20 114.4(3)
N18 C27 C26 103.7(3)
N20 C27 C26 103.3(3)
N18 C27 H27 111.6
N20 C27 H27 111.6
C26 C27 H27 111.6
O10 C28 N20 125.6(4)
O10 C28 N19 125.8(4)
N20 C28 N19 108.6(4)
N18 C29 N1 113.6(3)
N18 C29 H29A 108.8
N1 C29 H29A 108.8
N18 C29 H29B 108.8
N1 C29 H29B 108.8
H29A C29 H29B 107.7
N20 C30 N3 113.5(3)
N20 C30 H30A 108.9
N3 C30 H30A 108.9
N20 C30 H30B 108.9
N3 C30 H30B 108.9
H30A C30 H30B 107.7
C1 N1 C2 113.1(3)
C1 N1 C29 122.2(3)
C2 N1 C29 124.4(3)
C1 N2 C5 122.3(3)
C1 N2 C3 112.5(3)
C5 N2 C3 124.1(3)
C4 N3 C2 112.5(3)
C4 N3 C30 123.7(3)
C2 N3 C30 123.8(3)
C4 N4 C3 112.3(3)
C4 N4 C6 122.0(3)
C3 N4 C6 123.6(3)
C7 N5 C8 112.7(3)
C7 N5 C5 121.7(3)
C8 N5 C5 123.5(3)
C7 N6 C11 122.6(4)
C7 N6 C9 112.6(3)
C11 N6 C9 124.8(3)
C10 N7 C6 122.7(3)
C10 N7 C8 112.6(3)
C6 N7 C8 124.3(3)
C10 N8 C12 122.5(3)
C10 N8 C9 112.7(4)
C12 N8 C9 124.2(3)
C13 N9 C11 122.6(4)
C13 N9 C14 112.3(3)
C11 N9 C14 124.6(3)
C13 N10 C15 112.6(3)
C13 N10 C17 122.5(4)
C15 N10 C17 124.8(3)
C16 N11 C12 123.3(4)
C16 N11 C14 111.9(3)
C12 N11 C14 124.8(3)
C16 N12 C15 111.8(3)
C16 N12 C18 123.3(4)
C15 N12 C18 124.4(4)
C19 N13 C17 121.5(4)
C19 N13 C20 112.7(3)
C17 N13 C20 125.7(4)
C19 N14 C23 122.9(4)
C19 N14 C21 113.1(3)
C23 N14 C21 123.8(3)
C22 N15 C20 113.2(3)
C22 N15 C18 122.7(4)
C20 N15 C18 124.0(4)
C22 N16 C21 113.1(3)
C22 N16 C24 122.7(4)
C21 N16 C24 123.5(3)
C25 N17 C23 122.3(4)
C25 N17 C26 113.1(4)
C23 N17 C26 124.3(3)
C25 N18 C29 122.7(4)
C25 N18 C27 111.7(3)
C29 N18 C27 125.4(3)
C28 N19 C24 123.6(4)
C28 N19 C26 112.2(4)
C24 N19 C26 123.9(4)
C28 N20 C30 122.4(4)
C28 N20 C27 112.5(4)
C30 N20 C27 124.9(3)
C1 O1 Sr1 132.4(3)
C7 O2 Sr1 136.8(3)
C13 O3 Sr1 134.3(3)
C19 O4 Sr1 135.9(3)
C25 O5 Sr1 134.1(3)
O11 C31 C36 121.7(4)
O11 C31 C32 120.0(5)
C36 C31 C32 118.3(4)
C33 C32 C31 120.8(5)
C33 C32 H32 119.6
C31 C32 H32 119.6
C32 C33 C34 120.2(5)
C32 C33 H33 119.9
C34 C33 H33 119.9
C33 C34 C35 120.5(4)
C33 C34 N21 120.2(5)
C35 C34 N21 119.3(5)
C36 C35 C34 118.5(5)
C36 C35 H35 120.7
C34 C35 H35 120.7
C35 C36 C31 121.6(5)
C35 C36 H36 119.2
C31 C36 H36 119.2
O14 C37 C38 121.7(4)
O14 C37 C42 119.0(5)
C38 C37 C42 119.2(5)
C39 C38 C37 120.1(5)
C39 C38 H38 120.0
C37 C38 H38 120.0
C38 C39 C40 119.0(5)
C38 C39 H39 120.5
C40 C39 H39 120.5
C41 C40 C39 120.7(5)
C41 C40 N22 120.8(6)
C39 C40 N22 118.5(6)
C42 C41 C40 119.6(5)
C42 C41 H41 120.2
C40 C41 H41 120.2
C41 C42 C37 121.3(5)
C41 C42 H42 119.3
C37 C42 H42 119.3
O17 C43 C44 121.2(5)
O17 C43 C48 121.2(4)
C44 C43 C48 117.6(4)
C45 C44 C43 121.6(5)
C45 C44 H44 119.2
C43 C44 H44 119.2
C44 C45 C46 118.8(5)
C44 C45 H45 120.6
C46 C45 H45 120.6
C47 C46 C45 121.7(5)
C47 C46 N23 119.2(5)
C45 C46 N23 119.1(5)
C48 C47 C46 119.3(5)
C48 C47 H47 120.3
C46 C47 H47 120.3
C47 C48 C43 121.0(4)
C47 C48 H48 119.5
C43 C48 H48 119.5
O20 C49 C50 121.0(4)
O20 C49 C54 118.3(4)
C50 C49 C54 120.7(4)
C51 C50 C49 120.1(5)
C51 C50 H50 120.0
C49 C50 H50 120.0
C50 C51 C52 118.8(5)
C50 C51 H51 120.6
C52 C51 H51 120.6
C53 C52 C51 121.3(4)
C53 C52 N24 119.7(4)
C51 C52 N24 119.0(4)
C52 C53 C54 119.4(4)
C52 C53 H53 120.3
C54 C53 H53 120.3
C53 C54 C49 119.7(5)
C53 C54 H54 120.1
C49 C54 H54 120.1
O12 N21 O13 122.0(5)
O12 N21 C34 119.2(6)
O13 N21 C34 118.7(5)
O15 N22 O16 124.1(6)
O15 N22 C40 118.6(7)
O16 N22 C40 117.3(7)
O19 N23 O18 122.2(5)
O19 N23 C46 119.3(5)
O18 N23 C46 118.5(5)
O22 N24 O21 122.4(4)
O22 N24 C52 119.1(5)
O21 N24 C52 118.4(4)
C31 O11 H11 109.5
C37 O14 H14A 109.5
C43 O17 H17 109.5
C49 O20 H20A 109.5

loop_
_geom_bond_atom_site_label_1
_geom_bond_atom_site_label_2
_geom_bond_distance
O2W Sr1 2.572(3)
O3W Sr1 2.667(3)
O4W Sr1 2.616(3)
O5W Sr1 2.550(4)
Sr1 O5 2.610(3)
Sr1 O4 2.632(3)
Sr1 O2 2.676(3)
Sr1 O3 2.717(3)
Sr1 O1 2.738(3)
C1 O1 1.224(5)
C1 N1 1.358(5)
C1 N2 1.373(5)
C2 N1 1.439(5)
C2 N3 1.443(5)
C2 C3 1.559(6)
C2 H2 0.9900
C3 N4 1.445(5)
C3 N2 1.458(5)
C3 H3 0.9900
C4 O6 1.219(5)
C4 N3 1.352(5)
C4 N4 1.364(5)
C5 N2 1.429(5)
C5 N5 1.453(5)
C5 H5A 0.9800
C5 H5B 0.9800
C6 N7 1.430(5)
C6 N4 1.459(5)
C6 H6A 0.9800
C6 H6B 0.9800
C7 O2 1.219(5)
C7 N6 1.353(5)
C7 N5 1.354(5)
C8 N7 1.445(5)
C8 N5 1.446(5)
C8 C9 1.552(6)
C8 H8 0.9900
C9 N6 1.446(5)
C9 N8 1.449(5)
C9 H9 0.9900
C10 O7 1.217(5)
C10 N7 1.366(5)
C10 N8 1.375(5)
C11 N6 1.435(5)
C11 N9 1.436(5)
C11 H11A 0.9800
C11 H11B 0.9800
C12 N8 1.440(5)
C12 N11 1.447(5)
C12 H12A 0.9800
C12 H12B 0.9800
C13 O3 1.217(5)
C13 N9 1.356(5)
C13 N10 1.368(5)
C14 N9 1.448(5)
C14 N11 1.454(5)
C14 C15 1.531(6)
C14 H14 0.9900
C15 N10 1.448(5)
C15 N12 1.450(5)
C15 H15 0.9900
C16 O8 1.225(5)
C16 N12 1.352(5)
C16 N11 1.356(5)
C17 N13 1.447(5)
C17 N10 1.457(5)
C17 H17A 0.9800
C17 H17B 0.9800
C18 N15 1.447(5)
C18 N12 1.454(5)
C18 H18A 0.9800
C18 H18B 0.9800
C19 O4 1.227(5)
C19 N13 1.351(5)
C19 N14 1.357(5)
C20 N15 1.437(5)
C20 N13 1.448(5)
C20 C21 1.563(6)
C20 H20 0.9900
C21 N16 1.425(5)
C21 N14 1.447(5)
C21 H21 0.9900
C22 O9 1.214(5)
C22 N16 1.364(5)
C22 N15 1.367(5)
C23 N14 1.430(5)
C23 N17 1.446(5)
C23 H23A 0.9800
C23 H23B 0.9800
C24 N16 1.446(5)
C24 N19 1.448(5)
C24 H24A 0.9800
C24 H24B 0.9800
C25 O5 1.225(5)
C25 N17 1.340(5)
C25 N18 1.361(5)
C26 N17 1.455(5)
C26 N19 1.460(5)
C26 C27 1.550(6)
C26 H26 0.9900
C27 N18 1.450(5)
C27 N20 1.454(5)
C27 H27 0.9900
C28 O10 1.218(5)
C28 N20 1.362(6)
C28 N19 1.366(6)
C29 N18 1.425(5)
C29 N1 1.445(5)
C29 H29A 0.9800
C29 H29B 0.9800
C30 N20 1.429(5)
C30 N3 1.466(5)
C30 H30A 0.9800
C30 H30B 0.9800
C31 O11 1.317(5)
C31 C36 1.391(7)
C31 C32 1.395(6)
C32 C33 1.359(6)
C32 H32 0.9400
C33 C34 1.382(7)
C33 H33 0.9400
C34 C35 1.392(7)
C34 N21 1.420(6)
C35 C36 1.376(7)
C35 H35 0.9400
C36 H36 0.9400
C37 O14 1.330(5)
C37 C38 1.377(7)
C37 C42 1.380(6)
C38 C39 1.374(7)
C38 H38 0.9400
C39 C40 1.385(8)
C39 H39 0.9400
C40 C41 1.371(8)
C40 N22 1.455(7)
C41 C42 1.341(7)
C41 H41 0.9400
C42 H42 0.9400
C43 O17 1.299(5)
C43 C44 1.389(6)
C43 C48 1.416(7)
C44 C45 1.374(7)
C44 H44 0.9400
C45 C46 1.382(7)
C45 H45 0.9400
C46 C47 1.370(6)
C46 N23 1.432(6)
C47 C48 1.366(6)
C47 H47 0.9400
C48 H48 0.9400
C49 O20 1.370(5)
C49 C50 1.372(7)
C49 C54 1.375(6)
C50 C51 1.365(6)
C50 H50 0.9400
C51 C52 1.389(6)
C51 H51 0.9400
C52 C53 1.365(6)
C52 N24 1.430(6)
C53 C54 1.371(6)
C53 H53 0.9400
C54 H54 0.9400
N21 O12 1.205(6)
N21 O13 1.238(6)
N22 O15 1.223(8)
N22 O16 1.246(7)
N23 O19 1.236(5)
N23 O18 1.246(5)
N24 O22 1.222(5)
N24 O21 1.229(5)
O11 H11 0.8300
O14 H14A 0.8300
O17 H17 0.8300
O20 H20A 0.8300

loop_
_platon_squeeze_void_nr
_platon_squeeze_void_average_x
_platon_squeeze_void_average_y
_platon_squeeze_void_average_z
_platon_squeeze_void_volume
_platon_squeeze_void_count_electrons
_platon_squeeze_void_content
1 0.500 -0.021 0.000 237 95 ' '
2 0.000 0.002 0.500 237 95 ' '
3 0.829 0.166 0.801 8 5 ' '
4 0.329 0.333 0.301 8 5 ' '
5 0.671 0.666 0.699 8 5 ' '
6 0.171 0.833 0.199 8 5 ' '
